data_4088029
loop_
_publ_author_name
'Inkpen, Michael S.'
'Du, Shuoren'
'Hildebrand, Mariana'
'White, Andrew J. P.'
'Harrison, Nicholas M.'
'Albrecht, Tim'
'Long, Nicholas J.'

_publ_section_title
;
 The Unusual Redox Properties of Fluoroferrocenes Revealed through a
 Comprehensive Study of the Haloferrocenes
;
_journal_issue 22
_journal_name_full Organometallics
_journal_page_first 5461
_journal_paper_doi 10.1021/acs.organomet.5b00811
_journal_volume 34
_journal_year 2015
_chemical_formula_moiety 'C10 H8 Cl2 Fe'
_chemical_formula_sum 'C10 H8 Cl2 Fe'
_chemical_formula_weight 254.91
_space_group_crystal_system monoclinic
_space_group_IT_number 15
_space_group_name_Hall '-C 2yc'
_space_group_name_H-M_alt 'C 1 2/c 1'
_atom_sites_solution_hydrogens geom
_audit_creation_method SHELXL
_cell_angle_alpha 90
_cell_angle_beta 110.152(8)
_cell_angle_gamma 90
_cell_formula_units_Z 4
_cell_length_a 13.5151(9)
_cell_length_b 7.3764(4)
_cell_length_c 9.7375(7)
_cell_measurement_reflns_used 1467
_cell_measurement_temperature 173
_cell_measurement_theta_max 28.0130
_cell_measurement_theta_min 2.7980
_cell_volume 911.33(11)
_computing_cell_refinement 'CrysAlisPro, Agilent Technologies'
_computing_data_collection 'CrysAlisPro, Agilent Technologies'
_computing_data_reduction 'CrysAlisPro, Agilent Technologies'
_computing_molecular_graphics 'Bruker SHELXTL'
_computing_publication_material 'CIFTAB-2013 (Sheldrick, 2013)'
_computing_structure_refinement 'SHELXL-2013 (Sheldrick, 2013)'
_computing_structure_solution 'SHELXS-2013 (Sheldrick, 2013)'
_diffrn_ambient_temperature 173
_diffrn_detector_area_resol_mean 16.0382
_diffrn_measured_fraction_theta_full 0.998
_diffrn_measured_fraction_theta_max 0.862
_diffrn_measurement_device_type 'Agilent Xcalibur 3 E'
_diffrn_measurement_method 'omega scans'
_diffrn_radiation_type MoK\a
_diffrn_radiation_wavelength 0.71073
_diffrn_reflns_av_R_equivalents 0.0146
_diffrn_reflns_av_unetI/netI 0.0158
_diffrn_reflns_Laue_measured_fraction_full 0.998
_diffrn_reflns_Laue_measured_fraction_max 0.862
_diffrn_reflns_limit_h_max 16
_diffrn_reflns_limit_h_min -14
_diffrn_reflns_limit_k_max 9
_diffrn_reflns_limit_k_min -7
_diffrn_reflns_limit_l_max 12
_diffrn_reflns_limit_l_min -12
_diffrn_reflns_number 2448
_diffrn_reflns_point_group_measured_fraction_full 0.998
_diffrn_reflns_point_group_measured_fraction_max 0.862
_diffrn_reflns_theta_full 25.242
_diffrn_reflns_theta_max 28.072
_diffrn_reflns_theta_min 3.195
_diffrn_source 'Enhance (Mo) X-ray Source'
_exptl_absorpt_coefficient_mu 2.180
_exptl_absorpt_correction_T_max 0.523
_exptl_absorpt_correction_T_min 0.422
_exptl_absorpt_correction_type analytical
_exptl_absorpt_process_details
;
CrysAlisPro, Agilent Technologies,
Version 1.171.37.35 (release 13-08-2014 CrysAlis171 .NET)
(compiled Aug 13 2014,18:06:01)
Analytical numeric absorption correction using a multifaceted crystal
model based on expressions derived by R.C. Clark & J.S. Reid.
(Clark, R. C. & Reid, J. S. (1995). Acta Cryst. A51, 887-897)
Empirical absorption correction using spherical harmonics,
implemented in SCALE3 ABSPACK scaling algorithm.
;
_exptl_crystal_colour Orange
_exptl_crystal_density_diffrn 1.858
_exptl_crystal_description blocks
_exptl_crystal_F_000 512
_exptl_crystal_size_max 0.59
_exptl_crystal_size_mid 0.46
_exptl_crystal_size_min 0.43
_refine_diff_density_max 0.286
_refine_diff_density_min -0.302
_refine_diff_density_rms 0.059
_refine_ls_extinction_coef 0.0045(4)
_refine_ls_extinction_expression Fc^*^=kFc[1+0.001xFc^2^\l^3^/sin(2\q)]^-1/4^
_refine_ls_extinction_method SHELXL
_refine_ls_goodness_of_fit_ref 1.174
_refine_ls_hydrogen_treatment constr
_refine_ls_matrix_type full
_refine_ls_number_parameters 61
_refine_ls_number_reflns 958
_refine_ls_number_restraints 0
_refine_ls_restrained_S_all 1.174
_refine_ls_R_factor_all 0.0212
_refine_ls_R_factor_gt 0.0200
_refine_ls_shift/su_max 0.001
_refine_ls_shift/su_mean 0.000
_refine_ls_structure_factor_coef Fsqd
_refine_ls_weighting_details 'w=1/[\s^2^(Fo^2^)+(0.0188P)^2^+1.3506P] where P=(Fo^2^+2Fc^2^)/3'
_refine_ls_weighting_scheme calc
_refine_ls_wR_factor_gt 0.0506
_refine_ls_wR_factor_ref 0.0511
_reflns_Friedel_coverage 0.000
_reflns_number_gt 921
_reflns_number_total 958
_reflns_threshold_expression 'I > 2\s(I)'
_cod_data_source_file om5b00811_si_002.cif
_cod_data_source_block FcCl2
_cod_original_sg_symbol_H-M 'C 2/c'
_cod_database_code 4088029
_shelx_space_group_comment
;
The symmetry employed for this shelxl refinement is uniquely defined
by the following loop, which should always be used as a source of
symmetry information in preference to the above space-group names.
They are only intended as comments.
;
_shelxl_version_number 2013-4

loop_
_space_group_symop_operation_xyz
'x, y, z'
'-x, y, -z+1/2'
'x+1/2, y+1/2, z'
'-x+1/2, y+1/2, -z+1/2'
'-x, -y, -z'
'x, -y, z-1/2'
'-x+1/2, -y+1/2, -z'
'x+1/2, -y+1/2, z-1/2'

loop_
_atom_site_label
_atom_site_type_symbol
_atom_site_fract_x
_atom_site_fract_y
_atom_site_fract_z
_atom_site_U_iso_or_equiv
_atom_site_adp_type
_atom_site_occupancy
_atom_site_site_symmetry_order
_atom_site_calc_flag
_atom_site_refinement_flags_posn
_atom_site_refinement_flags_adp
_atom_site_refinement_flags_occupancy
Fe1 Fe 0.5000 0.78825(5) 0.2500 0.01316(12) Uani 1 2 d S T P
Cl1 Cl 0.63207(4) 0.39646(7) 0.37182(5) 0.02810(15) Uani 1 1 d . . .
C1 C 0.62387(13) 0.6297(3) 0.36484(19) 0.0180(4) Uani 1 1 d . . .
C2 C 0.59354(14) 0.7402(3) 0.46239(19) 0.0194(4) Uani 1 1 d . . .
H2A H 0.5695 0.6976 0.5432 0.023 Uiso 1 1 calc R U .
C3 C 0.60390(14) 0.9233(3) 0.4240(2) 0.0218(4) Uani 1 1 d . . .
H3A H 0.5877 1.0329 0.4728 0.026 Uiso 1 1 calc R U .
C4 C 0.64018(14) 0.9236(3) 0.3028(2) 0.0217(4) Uani 1 1 d . . .
H4A H 0.6538 1.0337 0.2521 0.026 Uiso 1 1 calc R U .
C5 C 0.65265(13) 0.7409(3) 0.2655(2) 0.0199(4) Uani 1 1 d . . .
H5A H 0.6774 0.6987 0.1852 0.024 Uiso 1 1 calc R U .

loop_
_atom_site_aniso_label
_atom_site_aniso_U_11
_atom_site_aniso_U_22
_atom_site_aniso_U_33
_atom_site_aniso_U_23
_atom_site_aniso_U_13
_atom_site_aniso_U_12
Fe1 0.01121(18) 0.0144(2) 0.01323(19) 0.000 0.00333(13) 0.000
Cl1 0.0317(3) 0.0193(2) 0.0318(3) 0.00449(19) 0.0092(2) 0.00795(19)
C1 0.0133(8) 0.0184(9) 0.0200(9) 0.0020(7) 0.0028(7) 0.0024(7)
C2 0.0163(8) 0.0260(10) 0.0136(8) 0.0008(7) 0.0022(7) 0.0000(7)
C3 0.0196(9) 0.0227(9) 0.0190(9) -0.0053(8) 0.0013(7) -0.0035(7)
C4 0.0150(8) 0.0234(10) 0.0239(9) 0.0021(8) 0.0031(7) -0.0058(7)
C5 0.0114(8) 0.0274(10) 0.0204(9) 0.0020(8) 0.0048(7) 0.0002(7)

loop_
_atom_type_symbol
_atom_type_description
_atom_type_scat_dispersion_real
_atom_type_scat_dispersion_imag
_atom_type_scat_source
C C 0.0033 0.0016 'International Tables Vol C Tables 4.2.6.8 and 6.1.1.4'
H H 0.0000 0.0000 'International Tables Vol C Tables 4.2.6.8 and 6.1.1.4'
Cl Cl 0.1484 0.1585 'International Tables Vol C Tables 4.2.6.8 and 6.1.1.4'
Fe Fe 0.3463 0.8444 'International Tables Vol C Tables 4.2.6.8 and 6.1.1.4'

loop_
_geom_angle_atom_site_label_1
_geom_angle_atom_site_label_2
_geom_angle_atom_site_label_3
_geom_angle
_geom_angle_site_symmetry_1
_geom_angle_site_symmetry_3
C1 Fe1 C1 109.73(10) . 2_655
C1 Fe1 C4 159.35(7) . 2_655
C1 Fe1 C4 68.06(7) 2_655 2_655
C1 Fe1 C4 68.06(7) . .
C1 Fe1 C4 159.35(7) 2_655 .
C4 Fe1 C4 121.53(11) 2_655 .
C1 Fe1 C5 124.10(8) . 2_655
C1 Fe1 C5 40.78(7) 2_655 2_655
C4 Fe1 C5 40.66(8) 2_655 2_655
C4 Fe1 C5 157.73(8) . 2_655
C1 Fe1 C5 40.78(7) . .
C1 Fe1 C5 124.10(8) 2_655 .
C4 Fe1 C5 157.73(8) 2_655 .
C4 Fe1 C5 40.66(8) . .
C5 Fe1 C5 160.33(11) 2_655 .
C1 Fe1 C3 159.21(7) . 2_655
C1 Fe1 C3 67.96(7) 2_655 2_655
C4 Fe1 C3 40.77(8) 2_655 2_655
C4 Fe1 C3 106.41(8) . 2_655
C5 Fe1 C3 68.63(8) 2_655 2_655
C5 Fe1 C3 122.03(7) . 2_655
C1 Fe1 C3 67.96(7) . .
C1 Fe1 C3 159.21(7) 2_655 .
C4 Fe1 C3 106.41(8) 2_655 .
C4 Fe1 C3 40.77(8) . .
C5 Fe1 C3 122.03(7) 2_655 .
C5 Fe1 C3 68.63(8) . .
C3 Fe1 C3 121.82(11) 2_655 .
C1 Fe1 C2 124.10(7) . 2_655
C1 Fe1 C2 40.58(7) 2_655 2_655
C4 Fe1 C2 68.56(7) 2_655 2_655
C4 Fe1 C2 122.30(7) . 2_655
C5 Fe1 C2 68.92(7) 2_655 2_655
C5 Fe1 C2 107.50(7) . 2_655
C3 Fe1 C2 40.57(7) 2_655 2_655
C3 Fe1 C2 158.08(8) . 2_655
C1 Fe1 C2 40.58(7) . .
C1 Fe1 C2 124.10(7) 2_655 .
C4 Fe1 C2 122.30(7) 2_655 .
C4 Fe1 C2 68.56(7) . .
C5 Fe1 C2 107.50(7) 2_655 .
C5 Fe1 C2 68.92(7) . .
C3 Fe1 C2 158.08(8) 2_655 .
C3 Fe1 C2 40.57(7) . .
C2 Fe1 C2 160.10(11) 2_655 .
C2 C1 C5 109.55(17) . .
C2 C1 Cl1 125.32(14) . .
C5 C1 Cl1 125.03(14) . .
C2 C1 Fe1 70.34(10) . .
C5 C1 Fe1 70.12(10) . .
Cl1 C1 Fe1 128.73(10) . .
C1 C2 C3 107.07(16) . .
C1 C2 Fe1 69.08(10) . .
C3 C2 Fe1 69.68(10) . .
C2 C3 C4 108.22(16) . .
C2 C3 Fe1 69.75(10) . .
C4 C3 Fe1 69.47(10) . .
C5 C4 C3 108.37(16) . .
C5 C4 Fe1 69.74(10) . .
C3 C4 Fe1 69.77(10) . .
C1 C5 C4 106.79(16) . .
C1 C5 Fe1 69.10(10) . .
C4 C5 Fe1 69.60(10) . .

loop_
_geom_bond_atom_site_label_1
_geom_bond_atom_site_label_2
_geom_bond_distance
_geom_bond_site_symmetry_2
Fe1 C1 2.0326(17) .
Fe1 C1 2.0326(17) 2_655
Fe1 C4 2.0443(18) 2_655
Fe1 C4 2.0443(18) .
Fe1 C5 2.0462(17) 2_655
Fe1 C5 2.0462(17) .
Fe1 C3 2.0483(18) 2_655
Fe1 C3 2.0483(18) .
Fe1 C2 2.0492(17) 2_655
Fe1 C2 2.0493(17) .
Cl1 C1 1.7235(19) .
C1 C2 1.416(3) .
C1 C5 1.421(3) .
C2 C3 1.420(3) .
C3 C4 1.425(3) .
C4 C5 1.421(3) .
